data_4036018
loop_
_publ_author_name
'Thapa, Pawan'
'Corral, Esai'
'Sardar, Sinjinee'
'Pierce, Brad S.'
'Foss, Jr, Frank W'

_publ_section_title
;
 Isoindolinone Synthesis: Selective Dioxane-Mediated Aerobic Oxidation of
 Isoindolines.
;
_journal_issue 2
_journal_name_full 'The Journal of organic chemistry'
_journal_page_first 1025
_journal_page_last 1034
_journal_paper_doi 10.1021/acs.joc.8b01920
_journal_volume 84
_journal_year 2019
_chemical_formula_sum 'C14 H10 N2 O3'
_chemical_formula_weight 254.2
_space_group_IT_number 2
_space_group_name_Hall '-P 1'
_space_group_name_H-M_alt 'P -1'
_symmetry_cell_setting triclinic
_symmetry_Int_Tables_number 2
_symmetry_space_group_name_Hall '-P 1'
_symmetry_space_group_name_H-M 'P -1'
_cell_angle_alpha 99.9811
_cell_angle_beta 90.1718
_cell_angle_gamma 90.1879
_cell_formula_units_Z 4
_cell_length_a 6.5131
_cell_length_b 8.2925
_cell_length_c 21.2429
_cell_measurement_reflns_used 647
_cell_measurement_temperature 100
_cell_measurement_theta_max 40.154
_cell_measurement_theta_min 5.056
_cell_volume 1129.948
_diffrn_ambient_temperature 100
_diffrn_measured_fraction_theta_full 0.98
_diffrn_measured_fraction_theta_max 0.91
_diffrn_measurement_device 'four-circle diffractometer'
_diffrn_measurement_device_type 'Bruker CCD'
_diffrn_radiation_monochromator graphite
_diffrn_radiation_probe x-ray
_diffrn_radiation_source 'X-ray tube'
_diffrn_radiation_type 'Mo K\a'
_diffrn_radiation_wavelength 0.71073
_diffrn_reflns_av_R_equivalents 0.0588
_diffrn_reflns_av_unetI/netI 0.0761
_diffrn_reflns_limit_h_max 9
_diffrn_reflns_limit_h_min -9
_diffrn_reflns_limit_k_max 12
_diffrn_reflns_limit_k_min -12
_diffrn_reflns_limit_l_max 31
_diffrn_reflns_limit_l_min -31
_diffrn_reflns_number 14021
_diffrn_reflns_theta_full 30.44
_diffrn_reflns_theta_max 32.7
_diffrn_reflns_theta_min 1.95
_exptl_absorpt_coefficient_mu 0.108
_exptl_absorpt_correction_type none
_exptl_crystal_colour colourless
_exptl_crystal_density_diffrn 1.4945
_exptl_crystal_description platelet
_exptl_crystal_F_000 528
_exptl_crystal_size_max 0.28
_exptl_crystal_size_mid 0.22
_exptl_crystal_size_min 0.03
_refine_ls_extinction_method none
_refine_ls_goodness_of_fit_gt 1.47
_refine_ls_goodness_of_fit_ref 1.47
_refine_ls_hydrogen_treatment constr
_refine_ls_number_constraints 80
_refine_ls_number_parameters 343
_refine_ls_number_reflns 3123
_refine_ls_number_restraints 0
_refine_ls_R_factor_all 0.0690
_refine_ls_R_factor_gt 0.0690
_refine_ls_shift/su_max 0.0080
_refine_ls_shift/su_mean 0.0012
_refine_ls_structure_factor_coef F
_refine_ls_weighting_details w=1/(\s^2^(F)+0.0001F^2^)
_refine_ls_weighting_scheme sigma
_refine_ls_wR_factor_gt 0.0465
_refine_ls_wR_factor_ref 0.0465
_reflns_number_gt 3123
_reflns_number_total 7594
_reflns_threshold_expression I>3\s(I)
_cod_data_source_file jo8b01920_si_002.cif
_cod_data_source_block I
_cod_depositor_comments
;
The following automatic conversions were performed:

data item '_diffrn_radiation_probe' value 'X-ray' was changed to
'x-ray' in accordance with the
/home/data/users/saulius/crontab/automatic-downloads/current/ACS/lib/dictionaries/cif_core.dic
dictionary named 'cif_core.dic' version 2.4.2 last updated on
2011-04-26.

Automatic conversion script
Id: cif_fix_values 6909 2019-04-08 15:41:33Z antanas 
;
_cod_database_code 4036018

loop_
_space_group_symop_id
_space_group_symop_operation_xyz
1 x,y,z
2 -x,-y,-z

loop_
_atom_site_label
_atom_site_type_symbol
_atom_site_fract_x
_atom_site_fract_y
_atom_site_fract_z
_atom_site_adp_type
_atom_site_U_iso_or_equiv
_atom_site_site_symmetry_multiplicity
_atom_site_occupancy
_atom_site_calc_flag
O1 O -0.0399(3) -0.3867(3) 0.05981(12) Uani 0.0291(8) 2 1 d
O2 O -0.1630(4) -0.2926(3) 0.15589(12) Uani 0.0319(8) 2 1 d
O3 O 1.1746(3) 0.0485(3) 0.34500(13) Uani 0.0348(8) 2 1 d
O4 O 1.0405(3) 0.0566(3) 0.43933(13) Uani 0.0286(8) 2 1 d
O5 O 0.2224(3) 0.4178(3) 0.44010(11) Uani 0.0237(7) 2 1 d
C1 C 0.9026(5) -0.3075(5) -0.14186(20) Uani 0.0375(13) 2 1 d
C2 C 0.8275(5) -0.2338(4) -0.08369(19) Uani 0.0328(12) 2 1 d
O6 O 0.7974(3) -0.0428(3) 0.04301(12) Uani 0.0274(8) 2 1 d
C3 C 0.6662(5) 0.2000(3) 0.47839(16) Uani 0.0227(10) 2 1 d
C4 C 0.8054(5) -0.4279(4) -0.1869(2) Uani 0.0387(13) 2 1 d
C5 C 0.6310(5) -0.2908(3) -0.06656(16) Uani 0.0232(10) 2 1 d
N1 N 0.5419(4) -0.2294(3) -0.00657(14) Uani 0.0214(8) 2 1 d
C6 C 0.6323(4) -0.1152(4) 0.04276(16) Uani 0.0190(9) 2 1 d
C7 C 0.4865(5) -0.0952(4) 0.09881(16) Uani 0.0232(10) 2 1 d
C8 C 0.5066(5) 0.0002(4) 0.15824(18) Uani 0.0301(11) 2 1 d
C9 C 0.3528(6) 0.0027(4) 0.20427(18) Uani 0.0288(11) 2 1 d
N2 N -0.0279(4) -0.3011(3) 0.11203(14) Uani 0.0218(9) 2 1 d
C10 C 0.1569(5) -0.1950(4) 0.12847(17) Uani 0.0265(10) 2 1 d
C11 C 0.3116(5) -0.1957(4) 0.08062(17) Uani 0.0230(10) 2 1 d
C12 C 0.3387(5) -0.2841(4) 0.01335(17) Uani 0.0270(11) 2 1 d
C13 C 0.6018(4) -0.4754(4) -0.16821(15) Uani 0.0235(10) 2 1 d
C14 C 0.5183(5) -0.4090(4) -0.10896(16) Uani 0.0216(10) 2 1 d
C15 C 0.1754(5) -0.0980(4) 0.18622(17) Uani 0.0259(10) 2 1 d
C16 C 0.1980(5) 0.2698(4) 0.67435(18) Uani 0.0293(11) 2 1 d
C17 C 0.0925(5) 0.3365(4) 0.62911(19) Uani 0.0306(11) 2 1 d
C18 C 0.1755(5) 0.3436(4) 0.57015(18) Uani 0.0302(11) 2 1 d
C19 C 0.3726(5) 0.2757(4) 0.55553(19) Uani 0.0252(10) 2 1 d
N3 N 0.4654(4) 0.2769(3) 0.49399(13) Uani 0.0200(8) 2 1 d
C20 C 0.7061(5) 0.2273(4) 0.41106(15) Uani 0.0190(9) 2 1 d
C21 C 0.8661(4) 0.1818(4) 0.36768(17) Uani 0.0227(10) 2 1 d
N4 N 1.0422(4) 0.0867(3) 0.38489(14) Uani 0.0206(8) 2 1 d
C22 C 0.3925(5) 0.2057(4) 0.66216(17) Uani 0.0260(10) 2 1 d
C23 C 0.4869(4) 0.2075(3) 0.60029(17) Uani 0.0237(10) 2 1 d
C24 C 0.3829(4) 0.3414(4) 0.44267(15) Uani 0.0187(9) 2 1 d
C25 C 0.5414(4) 0.3105(4) 0.39076(17) Uani 0.0230(10) 2 1 d
C26 C 0.5286(5) 0.3530(4) 0.33096(15) Uani 0.0211(9) 2 1 d
C27 C 0.6941(5) 0.3108(3) 0.28728(16) Uani 0.0238(10) 2 1 d
C28 C 0.8646(5) 0.2265(3) 0.30676(15) Uani 0.0189(9) 2 1 d
H1 H 1.036475 -0.272887 -0.153032 Uiso 0.045 2 1 d
H2 H 0.901997 -0.149304 -0.056193 Uiso 0.0394 2 1 d
H3 H 0.656055 0.084682 0.478796 Uiso 0.0273 2 1 d
H4 H 0.768891 0.256156 0.506566 Uiso 0.0273 2 1 d
H5 H 0.867951 -0.475009 -0.22666 Uiso 0.0464 2 1 d
H6 H 0.627772 0.065929 0.168314 Uiso 0.0361 2 1 d
H7 H 0.365329 0.068765 0.245949 Uiso 0.0345 2 1 d
H8 H 0.341478 -0.400025 0.012998 Uiso 0.0324 2 1 d
H9 H 0.233532 -0.250821 -0.013388 Uiso 0.0324 2 1 d
H10 H 0.523617 -0.554067 -0.197249 Uiso 0.0282 2 1 d
H11 H 0.385096 -0.443348 -0.097111 Uiso 0.026 2 1 d
H12 H 0.065546 -0.096323 0.216369 Uiso 0.031 2 1 d
H13 H 0.135747 0.267702 0.715107 Uiso 0.0352 2 1 d
H14 H -0.042626 0.379336 0.638851 Uiso 0.0367 2 1 d
H15 H 0.101382 0.393671 0.539526 Uiso 0.0362 2 1 d
H16 H 0.464813 0.160156 0.69437 Uiso 0.0312 2 1 d
H17 H 0.621651 0.163857 0.590559 Uiso 0.0284 2 1 d
H18 H 0.410641 0.409871 0.318887 Uiso 0.0253 2 1 d
H19 H 0.689498 0.339309 0.245382 Uiso 0.0286 2 1 d
H20 H 0.97898 0.199788 0.27852 Uiso 0.0227 2 1 d

loop_
_atom_site_aniso_label
_atom_site_aniso_type_symbol
_atom_site_aniso_U_11
_atom_site_aniso_U_22
_atom_site_aniso_U_33
_atom_site_aniso_U_12
_atom_site_aniso_U_13
_atom_site_aniso_U_23
O1 O 0.0152(11) 0.0371(14) 0.0350(14) -0.0112(10) -0.0066(10) 0.0066(11)
O2 O 0.0242(12) 0.0314(14) 0.0405(15) -0.0044(10) 0.0005(11) 0.0073(11)
O3 O 0.0113(10) 0.0370(14) 0.0538(17) 0.0054(10) -0.0029(11) 0.0015(12)
O4 O 0.0106(10) 0.0313(12) 0.0436(16) 0.0044(9) 0.0005(10) 0.0059(11)
O5 O 0.0175(11) 0.0244(11) 0.0311(13) 0.0126(9) 0.0025(9) 0.0091(10)
C1 C 0.0156(15) 0.043(2) 0.056(3) -0.0050(15) -0.0021(17) 0.016(2)
C2 C 0.0255(17) 0.0239(17) 0.055(3) -0.0014(14) -0.0059(17) 0.0227(17)
O6 O 0.0154(11) 0.0231(12) 0.0464(15) -0.0115(9) -0.0002(10) 0.0140(11)
C3 C 0.0191(15) 0.0146(14) 0.036(2) 0.0062(11) 0.0025(14) 0.0098(14)
C4 C 0.0215(17) 0.0271(18) 0.068(3) -0.0070(14) 0.0158(18) 0.0101(18)
C5 C 0.0315(17) 0.0113(14) 0.0311(18) -0.0034(12) 0.0016(15) 0.0155(13)
N1 N 0.0145(12) 0.0185(13) 0.0341(15) -0.0088(10) -0.0034(11) 0.0126(11)
C6 C 0.0092(12) 0.0247(15) 0.0277(18) 0.0005(11) 0.0062(12) 0.0171(13)
C7 C 0.0197(16) 0.0219(16) 0.0288(19) -0.0050(12) 0.0078(14) 0.0071(14)
C8 C 0.0267(17) 0.0221(16) 0.045(2) -0.0072(14) -0.0033(17) 0.0161(16)
C9 C 0.041(2) 0.0205(16) 0.0259(19) 0.0043(15) 0.0075(16) 0.0075(14)
N2 N 0.0116(12) 0.0244(14) 0.0335(17) -0.0041(10) 0.0004(12) 0.0164(13)
C10 C 0.0160(14) 0.0358(18) 0.0306(19) -0.0147(13) -0.0073(13) 0.0147(15)
C11 C 0.0137(14) 0.0241(16) 0.0343(19) -0.0039(12) 0.0041(13) 0.0135(14)
C12 C 0.0175(14) 0.0192(15) 0.047(2) -0.0006(12) 0.0021(15) 0.0132(15)
C13 C 0.0112(13) 0.0390(19) 0.0182(18) -0.0043(13) -0.0041(13) -0.0003(14)
C14 C 0.0187(15) 0.0184(15) 0.0308(19) -0.0048(12) -0.0010(13) 0.0130(14)
C15 C 0.0183(15) 0.0230(16) 0.036(2) 0.0069(12) -0.0020(15) 0.0041(15)
C16 C 0.0210(16) 0.0359(19) 0.029(2) -0.0043(14) -0.0016(15) 0.0008(15)
C17 C 0.0210(16) 0.0214(16) 0.048(2) 0.0001(13) -0.0028(16) 0.0015(16)
C18 C 0.0242(17) 0.0186(16) 0.045(2) -0.0069(13) -0.0146(17) -0.0016(15)
C19 C 0.0187(12) 0.0138(13) 0.053(2) 0.0059(10) -0.0104(14) 0.0057(14)
N3 N 0.0122(11) 0.0164(12) 0.0283(15) 0.0033(9) -0.0034(11) -0.0047(11)
C20 C 0.0147(14) 0.0148(13) 0.0263(18) -0.0028(10) -0.0079(13) 0.0003(12)
C21 C 0.0082(12) 0.0183(14) 0.045(2) 0.0044(11) -0.0033(13) 0.0142(14)
N4 N 0.0110(12) 0.0176(13) 0.0348(17) -0.0068(10) 0.0029(12) 0.0089(12)
C22 C 0.0199(15) 0.0258(16) 0.036(2) -0.0007(13) -0.0081(14) 0.0163(15)
C23 C 0.0110(13) 0.0090(13) 0.049(2) 0.0004(10) -0.0006(14) -0.0012(13)
C24 C 0.0034(11) 0.0177(14) 0.0347(19) 0.0019(10) -0.0010(12) 0.0035(14)
C25 C 0.0129(11) 0.0213(15) 0.044(2) 0.0048(10) 0.0036(13) 0.0024(15)
C26 C 0.0259(16) 0.0215(15) 0.0153(16) -0.0072(13) -0.0070(13) 0.0014(12)
C27 C 0.0339(18) 0.0128(14) 0.0239(18) 0.0000(12) -0.0105(15) 0.0006(12)
C28 C 0.0211(15) 0.0193(14) 0.0185(16) 0.0039(12) -0.0018(13) 0.0091(12)

loop_
_atom_type_symbol
_atom_type_scat_dispersion_real
_atom_type_scat_dispersion_imag
_atom_type_scat_source
C 0.0033 0.0016 'International Tables Vol C tables 4.2.6.8 and 6.1.1.1'
H 0.0000 0.0000 'International Tables Vol C tables 4.2.6.8 and 6.1.1.1'
N 0.0061 0.0033 'International Tables Vol C tables 4.2.6.8 and 6.1.1.1'
O 0.0106 0.0060 'International Tables Vol C tables 4.2.6.8 and 6.1.1.1'

loop_
_geom_angle_atom_site_label_1
_geom_angle_atom_site_label_2
_geom_angle_atom_site_label_3
_geom_angle
C2 C1 C4 127.2(3)
C2 C1 H1 116.34
C4 C1 H1 116.44
C1 C2 C5 115.8(3)
C1 C2 H2 122.1
C5 C2 H2 122.09
N3 C3 C20 103.8(3)
N3 C3 H3 109.47
N3 C3 H4 109.46
C20 C3 H3 109.46
C20 C3 H4 109.47
H3 C3 H4 114.61
C1 C4 C13 114.5(3)
C1 C4 H5 122.73
C13 C4 H5 122.79
C2 C5 N1 121.0(3)
C2 C5 C14 121.4(3)
N1 C5 C14 117.5(3)
C5 N1 C6 126.1(3)
C5 N1 C12 123.1(2)
C6 N1 C12 110.8(2)
O6 C6 N1 128.8(3)
O6 C6 C7 124.1(3)
N1 C6 C7 107.0(2)
C6 C7 C8 129.3(3)
C6 C7 C11 108.1(3)
C8 C7 C11 122.6(3)
C7 C8 C9 120.9(3)
C7 C8 H6 119.61
C9 C8 H6 119.5
C8 C9 C15 116.8(3)
C8 C9 H7 121.59
C15 C9 H7 121.61
O1 N2 C10 119.4(3)
N2 C10 C11 118.0(3)
N2 C10 C15 121.0(3)
C11 C10 C15 120.9(3)
C7 C11 C10 116.1(3)
C7 C11 C12 109.2(3)
C10 C11 C12 134.7(3)
N1 C12 C11 104.9(3)
N1 C12 H8 109.47
N1 C12 H9 109.53
C11 C12 H8 109.4
C11 C12 H9 109.45
H8 C12 H9 113.71
C4 C13 C14 121.4(3)
C4 C13 H10 119.27
C14 C13 H10 119.35
C5 C14 C13 119.6(3)
C5 C14 H11 120.16
C13 C14 H11 120.27
C9 C15 C10 122.6(3)
C9 C15 H12 118.69
C10 C15 H12 118.71
C17 C16 C22 121.2(4)
C17 C16 H13 119.44
C22 C16 H13 119.4
C16 C17 C18 121.7(3)
C16 C17 H14 119.17
C18 C17 H14 119.17
C17 C18 C19 118.8(4)
C17 C18 H15 120.68
C19 C18 H15 120.53
C18 C19 N3 121.2(3)
C18 C19 C23 121.6(4)
N3 C19 C23 117.3(3)
C3 N3 C19 120.6(3)
C3 N3 C24 112.0(3)
C19 N3 C24 127.3(3)
C3 C20 C21 133.3(3)
C3 C20 C25 108.9(3)
C21 C20 C25 117.7(4)
C20 C21 N4 120.8(4)
C20 C21 C28 121.2(3)
N4 C21 C28 118.0(3)
O3 N4 O4 126.6(3)
O3 N4 C21 117.9(3)
O4 N4 C21 115.5(3)
C16 C22 C23 119.6(4)
C16 C22 H16 120.24
C23 C22 H16 120.14
C19 C23 C22 117.2(3)
C19 C23 H17 121.4
C22 C23 H17 121.45
O5 C24 N3 129.0(3)
O5 C24 C25 125.3(4)
N3 C24 C25 105.5(2)
C20 C25 C24 109.7(4)
C20 C25 C26 123.6(3)
C24 C25 C26 126.7(3)
C25 C26 C27 118.8(3)
C25 C26 H18 120.65
C27 C26 H18 120.57
C26 C27 C28 118.9(3)
C26 C27 H19 120.54
C28 C27 H19 120.57
C21 C28 C27 119.8(3)
C21 C28 H20 120.16
C27 C28 H20 120.07

loop_
_geom_bond_atom_site_label_1
_geom_bond_atom_site_label_2
_geom_bond_distance
O1 N2 1.211(3)
O3 N4 1.215(3)
O4 N4 1.224(3)
O5 C24 1.230(4)
C1 C2 1.373(5)
C1 C4 1.405(5)
C1 H1 0.9601
C2 C5 1.432(5)
C2 H2 0.9602
O6 C6 1.229(4)
C3 N3 1.470(4)
C3 C20 1.509(6)
C3 H3 0.9598
C3 H4 0.9598
C4 C13 1.458(4)
C4 H5 0.9595
C5 N1 1.415(4)
C5 C14 1.413(5)
N1 C6 1.412(4)
N1 C12 1.484(4)
C6 C7 1.511(5)
C7 C8 1.374(5)
C7 C11 1.422(5)
C8 C9 1.401(6)
C8 H6 0.96
C9 C15 1.435(5)
C9 H7 0.9596
N2 C10 1.493(4)
C10 C11 1.433(5)
C10 C15 1.349(5)
C11 C12 1.500(5)
C12 H8 0.9604
C12 H9 0.9591
C13 C14 1.395(4)
C13 H10 0.9602
C14 H11 0.9603
C15 H12 0.9605
C16 C17 1.372(6)
C16 C22 1.383(5)
C16 H13 0.961
C17 C18 1.375(6)
C17 H14 0.9598
C18 C19 1.417(5)
C18 H15 0.9609
C19 N3 1.443(5)
C19 C23 1.402(5)
N3 C24 1.401(5)
C20 C21 1.402(5)
C20 C25 1.385(5)
C21 N4 1.475(4)
C21 C28 1.406(5)
C22 C23 1.456(6)
C22 H16 0.9593
C23 H17 0.9598
C24 C25 1.503(5)
C25 C26 1.378(5)
C26 C27 1.429(5)
C26 H18 0.9603
C27 C28 1.413(4)
C27 H19 0.9605
C28 H20 0.9605

loop_
_geom_hbond_atom_site_label_D
_geom_hbond_atom_site_label_H
_geom_hbond_atom_site_label_A
_geom_hbond_site_symmetry_A
_geom_hbond_distance_DH
_geom_hbond_distance_HA
_geom_hbond_distance_DA
_geom_hbond_angle_DHA
C2 H2 O6 . 0.96 2.25 2.884(4) 122.91
C9 H7 O3 1_455 0.96 2.48 3.171(5) 129.10
C15 H12 O2 . 0.96 2.40 2.736(4) 99.98
C18 H15 O5 . 0.96 2.30 2.950(5) 124.53
C23 H17 C3 . 0.96 2.47 2.835(6) 102.33
C28 H20 O3 . 0.96 2.41 2.709(4) 97.58
